data_7012944
loop_
_publ_author_name
'Nogai, Stefan D.'
'Schmidbaur, Hubert'

_publ_section_title
;
 Preparation and structure of soluble complexes of the ternary
 compounds GaSBr and GaSeBr
;
_journal_issue 12
_journal_name_full 'Dalton Transactions'
_journal_page_first 2488
_journal_paper_doi 10.1039/b302815a
_journal_year 2003
_chemical_formula_sum 'C23 H30 Br3 Ga3 N4 Se3'
_chemical_formula_weight 1048.28
_chemical_name_systematic
; 
? 
;
_space_group_IT_number 14
_symmetry_cell_setting monoclinic
_symmetry_space_group_name_Hall '-P 2ybc'
_symmetry_space_group_name_H-M 'P 1 21/c 1'
_atom_sites_solution_hydrogens geom
_atom_sites_solution_primary direct
_atom_sites_solution_secondary difmap
_audit_creation_method SHELXL-97
_cell_angle_alpha 90.00
_cell_angle_beta 107.3034(4)
_cell_angle_gamma 90.00
_cell_formula_units_Z 4
_cell_length_a 11.44700(10)
_cell_length_b 20.5176(2)
_cell_length_c 14.5765(2)
_cell_measurement_reflns_used 87910
_cell_measurement_temperature 143(2)
_cell_volume 3268.57(6)
_computing_cell_refinement DENZO
_computing_data_collection XPRESS
_computing_data_reduction SCALEPACK
_computing_molecular_graphics SHELXTL-PLUS
_computing_publication_material 'SHELXL-97 (Sheldrick, 1997)'
_computing_structure_refinement 'SHELXL-97 (Sheldrick, 1997)'
_computing_structure_solution 'SHELXS-97 (Sheldrick, 1990)'
_diffrn_ambient_temperature 143(2)
_diffrn_measured_fraction_theta_full 0.990
_diffrn_measured_fraction_theta_max 0.990
_diffrn_measurement_device_type 'NONIUS DIP 2020'
_diffrn_measurement_method phi-rotation
_diffrn_radiation_monochromator graphite
_diffrn_radiation_source 'fine-focus sealed tube'
_diffrn_radiation_type MoK\a
_diffrn_radiation_wavelength 0.71073
_diffrn_reflns_av_R_equivalents 0.051
_diffrn_reflns_av_sigmaI/netI 0.0291
_diffrn_reflns_limit_h_max 14
_diffrn_reflns_limit_h_min -14
_diffrn_reflns_limit_k_max 25
_diffrn_reflns_limit_k_min -25
_diffrn_reflns_limit_l_max 18
_diffrn_reflns_limit_l_min -18
_diffrn_reflns_number 87910
_diffrn_reflns_theta_full 26.82
_diffrn_reflns_theta_max 26.82
_diffrn_reflns_theta_min 3.32
_exptl_absorpt_coefficient_mu 9.483
_exptl_absorpt_correction_T_max 0.864
_exptl_absorpt_correction_T_min 0.558
_exptl_absorpt_correction_type delabs
_exptl_crystal_colour orange
_exptl_crystal_density_diffrn 2.130
_exptl_crystal_density_method 'not measured'
_exptl_crystal_description block
_exptl_crystal_F_000 1984
_exptl_crystal_size_max 0.40
_exptl_crystal_size_mid 0.20
_exptl_crystal_size_min 0.20
_refine_diff_density_max 0.581
_refine_diff_density_min -0.383
_refine_diff_density_rms 0.097
_refine_ls_extinction_method none
_refine_ls_goodness_of_fit_ref 1.131
_refine_ls_hydrogen_treatment riding
_refine_ls_matrix_type full
_refine_ls_number_parameters 332
_refine_ls_number_reflns 6950
_refine_ls_number_restraints 0
_refine_ls_restrained_S_all 1.131
_refine_ls_R_factor_all 0.0300
_refine_ls_R_factor_gt 0.0252
_refine_ls_shift/su_max 0.001
_refine_ls_shift/su_mean 0.000
_refine_ls_structure_factor_coef Fsqd
_refine_ls_weighting_details 'calc w=1/[\s^2^(Fo^2^)+(0.0153P)^2^+3.3085P] where P=(Fo^2^+2Fc^2^)/3'
_refine_ls_weighting_scheme calc
_refine_ls_wR_factor_gt 0.0549
_refine_ls_wR_factor_ref 0.0566
_reflns_number_gt 6318
_reflns_number_total 6950
_reflns_threshold_expression >2sigma(I)
_cod_data_source_file b302815a.txt
_cod_data_source_block nog24b
_cod_depositor_comments
;
The following automatic conversions were performed:
'_symmetry_cell_setting' value 'Monoclinic' changed to 'monoclinic'
according to '/home/saulius/struct/CIF-dictionaries/cif_core.dic'
dictionary named 'cif_core.dic' version 2.4.1 from 2010-06-29.

Automatic conversion script
Id: cif_fix_enum 1527 2010-12-29 10:47:43Z saulius 
;
_cod_original_sg_symbol_H-M P(2)1/c
_cod_database_code 7012944

loop_
_symmetry_equiv_pos_as_xyz
'x, y, z'
'-x, y+1/2, -z+1/2'
'-x, -y, -z'
'x, -y-1/2, z-1/2'

loop_
_atom_site_label
_atom_site_type_symbol
_atom_site_fract_x
_atom_site_fract_y
_atom_site_fract_z
_atom_site_U_iso_or_equiv
_atom_site_adp_type
_atom_site_occupancy
_atom_site_symmetry_multiplicity
_atom_site_calc_flag
_atom_site_refinement_flags
_atom_site_disorder_assembly
_atom_site_disorder_group
Br1 Br 0.10014(3) 0.331909(15) 0.78340(2) 0.03006(7) Uani 1 1 d . . .
Br2 Br 0.26909(3) 0.061779(15) 1.13133(2) 0.03218(8) Uani 1 1 d . . .
Ga3 Ga 0.47518(3) 0.144462(15) 0.83678(2) 0.01964(7) Uani 1 1 d . . .
Br3 Br 0.49750(3) 0.091929(17) 0.69871(2) 0.03466(8) Uani 1 1 d . . .
Ga2 Ga 0.34379(3) 0.130906(14) 1.03401(2) 0.01941(7) Uani 1 1 d . . .
Ga1 Ga 0.22800(3) 0.241452(15) 0.84369(2) 0.02014(7) Uani 1 1 d . . .
Se1 Se 0.22889(3) 0.227109(15) 1.00315(2) 0.02623(7) Uani 1 1 d . . .
Se3 Se 0.40943(3) 0.252789(14) 0.80208(2) 0.02580(7) Uani 1 1 d . . .
Se2 Se 0.37775(3) 0.068502(13) 0.90897(2) 0.02184(7) Uani 1 1 d . . .
C27 C 0.7407(3) 0.28796(17) 1.1616(3) 0.0438(9) Uani 1 1 d . . .
H27A H 0.8290 0.2833 1.1727 0.066 Uiso 1 1 calc R . .
H27B H 0.7258 0.3167 1.2106 0.066 Uiso 1 1 calc R . .
H27C H 0.7033 0.3068 1.0978 0.066 Uiso 1 1 calc R . .
C17 C -0.1308(3) 0.05646(17) 0.7575(3) 0.0409(8) Uani 1 1 d . . .
H17A H -0.1329 0.0730 0.8201 0.061 Uiso 1 1 calc R . .
H17B H -0.1172 0.0093 0.7615 0.061 Uiso 1 1 calc R . .
H17C H -0.2089 0.0659 0.7090 0.061 Uiso 1 1 calc R . .
C12 C 0.0408(3) 0.13804(14) 0.7855(2) 0.0260(6) Uani 1 1 d . . .
H12A H 0.0243 0.1504 0.8433 0.031 Uiso 1 1 calc R . .
N3 N 0.6532(2) 0.15326(11) 0.91829(17) 0.0219(5) Uani 1 1 d . . .
N2 N 0.5128(2) 0.15121(11) 1.12155(16) 0.0204(5) Uani 1 1 d . . .
C18 C 0.1276(4) 0.08345(17) 0.5321(2) 0.0418(8) Uani 1 1 d . . .
H18A H 0.0530 0.0775 0.4783 0.063 Uiso 1 1 calc R . .
H18B H 0.1746 0.0428 0.5436 0.063 Uiso 1 1 calc R . .
H18C H 0.1772 0.1183 0.5167 0.063 Uiso 1 1 calc R . .
C22 C 0.5642(3) 0.20934(14) 1.1173(2) 0.0240(6) Uani 1 1 d . . .
H22A H 0.5162 0.2427 1.0788 0.029 Uiso 1 1 calc R . .
C15 C 0.0936(3) 0.10155(14) 0.6209(2) 0.0283(6) Uani 1 1 d . . .
C34 C 0.8963(3) 0.16390(15) 1.0204(2) 0.0255(6) Uani 1 1 d . . .
H34A H 0.9806 0.1674 1.0550 0.031 Uiso 1 1 calc R . .
N1 N 0.1307(2) 0.16870(11) 0.76072(16) 0.0222(5) Uani 1 1 d . . .
C23 C 0.6855(3) 0.22232(15) 1.1672(2) 0.0290(7) Uani 1 1 d . . .
C37 C 0.8988(3) 0.04795(16) 1.0786(2) 0.0350(7) Uani 1 1 d . . .
H37A H 0.8376 0.0164 1.0853 0.053 Uiso 1 1 calc R . .
H37B H 0.9482 0.0625 1.1424 0.053 Uiso 1 1 calc R . .
H37C H 0.9520 0.0274 1.0453 0.053 Uiso 1 1 calc R . .
C13 C -0.0289(3) 0.08895(14) 0.7298(2) 0.0280(6) Uani 1 1 d . . .
C14 C -0.0007(3) 0.07163(14) 0.6472(2) 0.0315(7) Uani 1 1 d . . .
H14A H -0.0470 0.0384 0.6072 0.038 Uiso 1 1 calc R . .
C25 C 0.7002(3) 0.11211(15) 1.2296(2) 0.0287(6) Uani 1 1 d . . .
C16 C 0.1569(3) 0.15108(14) 0.68034(19) 0.0222(6) Uani 1 1 d . . .
H16A H 0.2206 0.1731 0.6635 0.027 Uiso 1 1 calc R . .
C33 C 0.8358(3) 0.10534(15) 1.0218(2) 0.0245(6) Uani 1 1 d . . .
C36 C 0.7134(3) 0.20982(15) 0.9188(2) 0.0258(6) Uani 1 1 d . . .
H36A H 0.6704 0.2458 0.8834 0.031 Uiso 1 1 calc R . .
C32 C 0.7123(3) 0.10211(14) 0.9694(2) 0.0228(6) Uani 1 1 d . . .
H32A H 0.6686 0.0628 0.9699 0.027 Uiso 1 1 calc R . .
C24 C 0.7527(3) 0.17226(16) 1.2229(2) 0.0316(7) Uani 1 1 d . . .
H24A H 0.8364 0.1794 1.2572 0.038 Uiso 1 1 calc R . .
C28 C 0.7716(3) 0.05795(18) 1.2914(3) 0.0408(8) Uani 1 1 d . . .
H28A H 0.7297 0.0164 1.2715 0.061 Uiso 1 1 calc R . .
H28B H 0.7776 0.0664 1.3588 0.061 Uiso 1 1 calc R . .
H28C H 0.8539 0.0559 1.2841 0.061 Uiso 1 1 calc R . .
C26 C 0.5790(3) 0.10347(14) 1.1769(2) 0.0236(6) Uani 1 1 d . . .
H26A H 0.5411 0.0626 1.1797 0.028 Uiso 1 1 calc R . .
C35 C 0.8362(3) 0.21719(15) 0.9695(2) 0.0259(6) Uani 1 1 d . . .
C38 C 0.8993(3) 0.28156(16) 0.9702(3) 0.0360(7) Uani 1 1 d . . .
H38A H 0.8380 0.3162 0.9510 0.054 Uiso 1 1 calc R . .
H38B H 0.9478 0.2800 0.9250 0.054 Uiso 1 1 calc R . .
H38C H 0.9534 0.2904 1.0350 0.054 Uiso 1 1 calc R . .
C2 C 0.5574(5) 0.0807(2) 0.4523(3) 0.0593(12) Uani 1 1 d . . .
N4 N 0.6612(5) 0.0831(3) 0.4833(3) 0.0867(14) Uani 1 1 d . . .
C1 C 0.4248(5) 0.0774(2) 0.4156(3) 0.0649(12) Uani 1 1 d . . .
H1A H 0.3889 0.1128 0.4436 0.097 Uiso 1 1 calc R . .
H1B H 0.3967 0.0354 0.4329 0.097 Uiso 1 1 calc R . .
H1C H 0.3994 0.0819 0.3455 0.097 Uiso 1 1 calc R . .

loop_
_atom_site_aniso_label
_atom_site_aniso_U_11
_atom_site_aniso_U_22
_atom_site_aniso_U_33
_atom_site_aniso_U_23
_atom_site_aniso_U_13
_atom_site_aniso_U_12
Br1 0.02585(15) 0.03175(16) 0.03066(16) 0.00773(12) 0.00549(12) 0.00785(12)
Br2 0.03500(17) 0.03374(16) 0.03250(17) 0.00243(13) 0.01727(13) -0.00688(13)
Ga3 0.01570(14) 0.02310(15) 0.01986(15) -0.00240(11) 0.00491(11) -0.00130(11)
Br3 0.03499(17) 0.04526(19) 0.02603(16) -0.01060(13) 0.01262(13) -0.00017(14)
Ga2 0.01755(15) 0.02190(15) 0.01829(15) -0.00026(11) 0.00459(11) -0.00012(11)
Ga1 0.01647(15) 0.02357(15) 0.01894(15) -0.00017(12) 0.00306(11) 0.00081(11)
Se1 0.02814(16) 0.03113(16) 0.01877(14) 0.00015(11) 0.00600(11) 0.01085(12)
Se3 0.01961(14) 0.02347(14) 0.03520(17) 0.00261(12) 0.00951(12) -0.00123(11)
Se2 0.02270(14) 0.02031(13) 0.02335(14) -0.00310(11) 0.00813(11) -0.00279(10)
C27 0.0363(19) 0.0379(19) 0.059(2) -0.0113(17) 0.0171(17) -0.0116(15)
C17 0.0285(17) 0.0344(18) 0.058(2) 0.0086(16) 0.0093(16) -0.0067(14)
C12 0.0201(14) 0.0312(15) 0.0254(15) 0.0049(12) 0.0050(11) 0.0024(12)
N3 0.0187(11) 0.0266(12) 0.0205(12) -0.0035(10) 0.0058(9) -0.0027(9)
N2 0.0184(11) 0.0231(11) 0.0183(12) -0.0027(9) 0.0035(9) 0.0000(9)
C18 0.060(2) 0.0358(18) 0.0269(17) -0.0077(14) 0.0091(16) -0.0059(17)
C22 0.0230(14) 0.0240(14) 0.0256(15) -0.0034(11) 0.0083(11) 0.0002(11)
C15 0.0332(16) 0.0240(15) 0.0231(15) 0.0025(12) 0.0014(12) 0.0015(12)
C34 0.0171(13) 0.0366(16) 0.0213(14) -0.0026(12) 0.0034(11) -0.0032(12)
N1 0.0194(12) 0.0243(12) 0.0195(12) 0.0020(9) 0.0005(9) -0.0009(9)
C23 0.0276(16) 0.0311(16) 0.0302(16) -0.0093(13) 0.0118(13) -0.0067(12)
C37 0.0233(15) 0.0371(18) 0.0394(19) 0.0048(14) 0.0011(13) 0.0012(13)
C13 0.0204(14) 0.0239(14) 0.0358(17) 0.0068(12) 0.0023(12) -0.0002(11)
C14 0.0344(17) 0.0199(14) 0.0320(17) 0.0010(12) -0.0026(13) -0.0037(12)
C25 0.0270(15) 0.0339(16) 0.0239(15) -0.0037(12) 0.0056(12) 0.0083(13)
C16 0.0213(14) 0.0261(14) 0.0162(13) 0.0043(11) 0.0009(10) 0.0011(11)
C33 0.0205(14) 0.0322(15) 0.0210(14) -0.0028(12) 0.0066(11) 0.0004(12)
C36 0.0217(14) 0.0286(15) 0.0272(15) 0.0015(12) 0.0073(12) -0.0038(12)
C32 0.0203(14) 0.0245(14) 0.0235(14) -0.0017(11) 0.0062(11) -0.0015(11)
C24 0.0197(15) 0.0419(18) 0.0315(17) -0.0116(14) 0.0051(12) -0.0007(13)
C28 0.0346(18) 0.046(2) 0.0330(19) 0.0022(15) -0.0036(14) 0.0153(15)
C26 0.0255(15) 0.0227(14) 0.0217(14) -0.0017(11) 0.0054(11) 0.0013(11)
C35 0.0213(14) 0.0326(16) 0.0239(15) -0.0008(12) 0.0071(11) -0.0034(12)
C38 0.0265(16) 0.0365(18) 0.043(2) 0.0027(15) 0.0068(14) -0.0099(14)
C2 0.089(4) 0.055(3) 0.041(2) -0.0066(19) 0.029(2) -0.014(3)
N4 0.078(3) 0.119(4) 0.068(3) -0.028(3) 0.031(3) -0.023(3)
C1 0.081(3) 0.052(3) 0.057(3) 0.013(2) 0.014(2) -0.002(2)

loop_
_atom_type_symbol
_atom_type_description
_atom_type_scat_dispersion_real
_atom_type_scat_dispersion_imag
_atom_type_scat_source
C C 0.0033 0.0016 'International Tables Vol C Tables 4.2.6.8 and 6.1.1.4'
H H 0.0000 0.0000 'International Tables Vol C Tables 4.2.6.8 and 6.1.1.4'
N N 0.0061 0.0033 'International Tables Vol C Tables 4.2.6.8 and 6.1.1.4'
Se Se -0.0929 2.2259 'International Tables Vol C Tables 4.2.6.8 and 6.1.1.4'
Ga Ga 0.2307 1.6083 'International Tables Vol C Tables 4.2.6.8 and 6.1.1.4'
Br Br -0.2901 2.4595 'International Tables Vol C Tables 4.2.6.8 and 6.1.1.4'

loop_
_geom_angle_atom_site_label_1
_geom_angle_atom_site_label_2
_geom_angle_atom_site_label_3
_geom_angle
_geom_angle_site_symmetry_1
_geom_angle_site_symmetry_3
_geom_angle_publ_flag
N3 Ga3 Se2 108.92(7) . . ?
N3 Ga3 Se3 104.00(7) . . ?
Se2 Ga3 Se3 124.121(16) . . ?
N3 Ga3 Br3 101.20(7) . . ?
Se2 Ga3 Br3 105.419(16) . . ?
Se3 Ga3 Br3 110.887(17) . . ?
N2 Ga2 Br2 101.32(7) . . ?
N2 Ga2 Se1 109.01(7) . . ?
Br2 Ga2 Se1 109.994(16) . . ?
N2 Ga2 Se2 104.70(6) . . ?
Br2 Ga2 Se2 108.310(15) . . ?
Se1 Ga2 Se2 121.536(16) . . ?
N1 Ga1 Se1 109.78(7) . . ?
N1 Ga1 Se3 106.87(7) . . ?
Se1 Ga1 Se3 121.840(16) . . ?
N1 Ga1 Br1 100.73(7) . . ?
Se1 Ga1 Br1 106.683(15) . . ?
Se3 Ga1 Br1 108.926(16) . . ?
Ga1 Se1 Ga2 97.653(14) . . ?
Ga1 Se3 Ga3 95.861(14) . . ?
Ga3 Se2 Ga2 101.336(14) . . ?
C23 C27 H27A 109.5 . . ?
C23 C27 H27B 109.5 . . ?
H27A C27 H27B 109.5 . . ?
C23 C27 H27C 109.5 . . ?
H27A C27 H27C 109.5 . . ?
H27B C27 H27C 109.5 . . ?
C13 C17 H17A 109.5 . . ?
C13 C17 H17B 109.5 . . ?
H17A C17 H17B 109.5 . . ?
C13 C17 H17C 109.5 . . ?
H17A C17 H17C 109.5 . . ?
H17B C17 H17C 109.5 . . ?
N1 C12 C13 122.3(3) . . ?
N1 C12 H12A 118.9 . . ?
C13 C12 H12A 118.9 . . ?
C32 N3 C36 119.7(2) . . ?
C32 N3 Ga3 120.26(18) . . ?
C36 N3 Ga3 120.03(19) . . ?
C22 N2 C26 119.9(2) . . ?
C22 N2 Ga2 120.39(19) . . ?
C26 N2 Ga2 119.35(19) . . ?
C15 C18 H18A 109.5 . . ?
C15 C18 H18B 109.5 . . ?
H18A C18 H18B 109.5 . . ?
C15 C18 H18C 109.5 . . ?
H18A C18 H18C 109.5 . . ?
H18B C18 H18C 109.5 . . ?
N2 C22 C23 122.1(3) . . ?
N2 C22 H22A 119.0 . . ?
C23 C22 H22A 119.0 . . ?
C14 C15 C16 117.0(3) . . ?
C14 C15 C18 123.2(3) . . ?
C16 C15 C18 119.8(3) . . ?
C35 C34 C33 121.4(3) . . ?
C35 C34 H34A 119.3 . . ?
C33 C34 H34A 119.3 . . ?
C16 N1 C12 119.8(2) . . ?
C16 N1 Ga1 119.48(19) . . ?
C12 N1 Ga1 120.8(2) . . ?
C22 C23 C24 117.3(3) . . ?
C22 C23 C27 121.0(3) . . ?
C24 C23 C27 121.7(3) . . ?
C33 C37 H37A 109.5 . . ?
C33 C37 H37B 109.5 . . ?
H37A C37 H37B 109.5 . . ?
C33 C37 H37C 109.5 . . ?
H37A C37 H37C 109.5 . . ?
H37B C37 H37C 109.5 . . ?
C14 C13 C12 117.0(3) . . ?
C14 C13 C17 121.5(3) . . ?
C12 C13 C17 121.5(3) . . ?
C13 C14 C15 121.9(3) . . ?
C13 C14 H14A 119.1 . . ?
C15 C14 H14A 119.1 . . ?
C26 C25 C24 117.3(3) . . ?
C26 C25 C28 120.9(3) . . ?
C24 C25 C28 121.8(3) . . ?
N1 C16 C15 122.1(3) . . ?
N1 C16 H16A 119.0 . . ?
C15 C16 H16A 119.0 . . ?
C34 C33 C32 117.5(3) . . ?
C34 C33 C37 121.9(3) . . ?
C32 C33 C37 120.6(3) . . ?
N3 C36 C35 122.2(3) . . ?
N3 C36 H36A 118.9 . . ?
C35 C36 H36A 118.9 . . ?
N3 C32 C33 121.8(3) . . ?
N3 C32 H32A 119.1 . . ?
C33 C32 H32A 119.1 . . ?
C25 C24 C23 121.4(3) . . ?
C25 C24 H24A 119.3 . . ?
C23 C24 H24A 119.3 . . ?
C25 C28 H28A 109.5 . . ?
C25 C28 H28B 109.5 . . ?
H28A C28 H28B 109.5 . . ?
C25 C28 H28C 109.5 . . ?
H28A C28 H28C 109.5 . . ?
H28B C28 H28C 109.5 . . ?
N2 C26 C25 122.1(3) . . ?
N2 C26 H26A 119.0 . . ?
C25 C26 H26A 119.0 . . ?
C34 C35 C36 117.5(3) . . ?
C34 C35 C38 121.9(3) . . ?
C36 C35 C38 120.5(3) . . ?
C35 C38 H38A 109.5 . . ?
C35 C38 H38B 109.5 . . ?
H38A C38 H38B 109.5 . . ?
C35 C38 H38C 109.5 . . ?
H38A C38 H38C 109.5 . . ?
H38B C38 H38C 109.5 . . ?
N4 C2 C1 178.4(5) . . ?
C2 C1 H1A 109.5 . . ?
C2 C1 H1B 109.5 . . ?
H1A C1 H1B 109.5 . . ?
C2 C1 H1C 109.5 . . ?
H1A C1 H1C 109.5 . . ?
H1B C1 H1C 109.5 . . ?

loop_
_geom_bond_atom_site_label_1
_geom_bond_atom_site_label_2
_geom_bond_distance
_geom_bond_site_symmetry_2
_geom_bond_publ_flag
Br1 Ga1 2.3652(4) . ?
Br2 Ga2 2.3402(4) . ?
Ga3 N3 2.038(2) . ?
Ga3 Se2 2.3405(4) . ?
Ga3 Se3 2.3528(4) . ?
Ga3 Br3 2.3629(4) . ?
Ga2 N2 2.019(2) . ?
Ga2 Se1 2.3402(4) . ?
Ga2 Se2 2.3525(4) . ?
Ga1 N1 2.032(2) . ?
Ga1 Se1 2.3400(4) . ?
Ga1 Se3 2.3418(4) . ?
C27 C23 1.500(4) . ?
C27 H27A 0.9800 . ?
C27 H27B 0.9800 . ?
C27 H27C 0.9800 . ?
C17 C13 1.500(4) . ?
C17 H17A 0.9800 . ?
C17 H17B 0.9800 . ?
C17 H17C 0.9800 . ?
C12 N1 1.345(4) . ?
C12 C13 1.388(4) . ?
C12 H12A 0.9500 . ?
N3 C32 1.347(4) . ?
N3 C36 1.349(4) . ?
N2 C22 1.340(4) . ?
N2 C26 1.349(4) . ?
C18 C15 1.504(5) . ?
C18 H18A 0.9800 . ?
C18 H18B 0.9800 . ?
C18 H18C 0.9800 . ?
C22 C23 1.388(4) . ?
C22 H22A 0.9500 . ?
C15 C14 1.391(4) . ?
C15 C16 1.391(4) . ?
C34 C35 1.384(4) . ?
C34 C33 1.390(4) . ?
C34 H34A 0.9500 . ?
N1 C16 1.342(4) . ?
C23 C24 1.391(5) . ?
C37 C33 1.496(4) . ?
C37 H37A 0.9800 . ?
C37 H37B 0.9800 . ?
C37 H37C 0.9800 . ?
C13 C14 1.383(5) . ?
C14 H14A 0.9500 . ?
C25 C26 1.383(4) . ?
C25 C24 1.389(5) . ?
C25 C28 1.509(4) . ?
C16 H16A 0.9500 . ?
C33 C32 1.395(4) . ?
C36 C35 1.388(4) . ?
C36 H36A 0.9500 . ?
C32 H32A 0.9500 . ?
C24 H24A 0.9500 . ?
C28 H28A 0.9800 . ?
C28 H28B 0.9800 . ?
C28 H28C 0.9800 . ?
C26 H26A 0.9500 . ?
C35 C38 1.504(4) . ?
C38 H38A 0.9800 . ?
C38 H38B 0.9800 . ?
C38 H38C 0.9800 . ?
C2 N4 1.140(6) . ?
C2 C1 1.452(7) . ?
C1 H1A 0.9800 . ?
C1 H1B 0.9800 . ?
C1 H1C 0.9800 . ?

loop_
_geom_torsion_atom_site_label_1
_geom_torsion_atom_site_label_2
_geom_torsion_atom_site_label_3
_geom_torsion_atom_site_label_4
_geom_torsion
_geom_torsion_site_symmetry_1
_geom_torsion_site_symmetry_2
_geom_torsion_site_symmetry_3
_geom_torsion_site_symmetry_4
_geom_torsion_publ_flag
N1 Ga1 Se1 Ga2 66.43(7) . . . . ?
Se3 Ga1 Se1 Ga2 -59.47(2) . . . . ?
Br1 Ga1 Se1 Ga2 174.750(15) . . . . ?
N2 Ga2 Se1 Ga1 107.29(7) . . . . ?
Br2 Ga2 Se1 Ga1 -142.448(16) . . . . ?
Se2 Ga2 Se1 Ga1 -14.46(2) . . . . ?
N1 Ga1 Se3 Ga3 -57.47(7) . . . . ?
Se1 Ga1 Se3 Ga3 69.73(2) . . . . ?
Br1 Ga1 Se3 Ga3 -165.509(16) . . . . ?
N3 Ga3 Se3 Ga1 -131.76(7) . . . . ?
Se2 Ga3 Se3 Ga1 -6.82(2) . . . . ?
Br3 Ga3 Se3 Ga1 120.216(17) . . . . ?
N3 Ga3 Se2 Ga2 77.76(7) . . . . ?
Se3 Ga3 Se2 Ga2 -45.01(2) . . . . ?
Br3 Ga3 Se2 Ga2 -174.330(15) . . . . ?
N2 Ga2 Se2 Ga3 -65.16(7) . . . . ?
Br2 Ga2 Se2 Ga3 -172.651(15) . . . . ?
Se1 Ga2 Se2 Ga3 58.62(2) . . . . ?
Se2 Ga3 N3 C32 30.6(2) . . . . ?
Se3 Ga3 N3 C32 164.80(19) . . . . ?
Br3 Ga3 N3 C32 -80.1(2) . . . . ?
Se2 Ga3 N3 C36 -151.42(19) . . . . ?
Se3 Ga3 N3 C36 -17.3(2) . . . . ?
Br3 Ga3 N3 C36 97.8(2) . . . . ?
Br2 Ga2 N2 C22 -147.50(19) . . . . ?
Se1 Ga2 N2 C22 -31.5(2) . . . . ?
Se2 Ga2 N2 C22 99.9(2) . . . . ?
Br2 Ga2 N2 C26 39.7(2) . . . . ?
Se1 Ga2 N2 C26 155.71(19) . . . . ?
Se2 Ga2 N2 C26 -72.8(2) . . . . ?
C26 N2 C22 C23 1.0(4) . . . . ?
Ga2 N2 C22 C23 -171.7(2) . . . . ?
C13 C12 N1 C16 -1.2(4) . . . . ?
C13 C12 N1 Ga1 178.9(2) . . . . ?
Se1 Ga1 N1 C16 -153.09(18) . . . . ?
Se3 Ga1 N1 C16 -19.1(2) . . . . ?
Br1 Ga1 N1 C16 94.7(2) . . . . ?
Se1 Ga1 N1 C12 26.8(2) . . . . ?
Se3 Ga1 N1 C12 160.82(19) . . . . ?
Br1 Ga1 N1 C12 -85.5(2) . . . . ?
N2 C22 C23 C24 -0.2(4) . . . . ?
N2 C22 C23 C27 -179.7(3) . . . . ?
N1 C12 C13 C14 1.0(4) . . . . ?
N1 C12 C13 C17 -178.5(3) . . . . ?
C12 C13 C14 C15 0.4(4) . . . . ?
C17 C13 C14 C15 179.9(3) . . . . ?
C16 C15 C14 C13 -1.5(4) . . . . ?
C18 C15 C14 C13 179.3(3) . . . . ?
C12 N1 C16 C15 0.0(4) . . . . ?
Ga1 N1 C16 C15 179.8(2) . . . . ?
C14 C15 C16 N1 1.4(4) . . . . ?
C18 C15 C16 N1 -179.5(3) . . . . ?
C35 C34 C33 C32 0.4(4) . . . . ?
C35 C34 C33 C37 -178.3(3) . . . . ?
C32 N3 C36 C35 1.1(4) . . . . ?
Ga3 N3 C36 C35 -176.9(2) . . . . ?
C36 N3 C32 C33 -1.5(4) . . . . ?
Ga3 N3 C32 C33 176.5(2) . . . . ?
C34 C33 C32 N3 0.7(4) . . . . ?
C37 C33 C32 N3 179.5(3) . . . . ?
C26 C25 C24 C23 1.4(4) . . . . ?
C28 C25 C24 C23 -178.7(3) . . . . ?
C22 C23 C24 C25 -1.0(4) . . . . ?
C27 C23 C24 C25 178.5(3) . . . . ?
C22 N2 C26 C25 -0.6(4) . . . . ?
Ga2 N2 C26 C25 172.2(2) . . . . ?
C24 C25 C26 N2 -0.5(4) . . . . ?
C28 C25 C26 N2 179.5(3) . . . . ?
C33 C34 C35 C36 -0.8(4) . . . . ?
C33 C34 C35 C38 177.8(3) . . . . ?
N3 C36 C35 C34 0.1(4) . . . . ?
N3 C36 C35 C38 -178.6(3) . . . . ?
